data_4100400
_journal_name_full 'Journal of the American Chemical Society'
_journal_year 2005
_chemical_formula_sum 'C14 H25 Cl O'
_chemical_formula_weight 244.79
_space_group_IT_number 5
_symmetry_cell_setting monoclinic
_symmetry_space_group_name_Hall 'C 2y'
_symmetry_space_group_name_H-M 'C 1 2 1'
_cell_angle_alpha 90.00
_cell_angle_beta 102.838(7)
_cell_angle_gamma 90.00
_cell_formula_units_Z 4
_cell_length_a 19.300(5)
_cell_length_b 4.7397(10)
_cell_length_c 16.127(4)
_cell_measurement_temperature 143(1)
_cell_volume 1438.4(6)
_diffrn_ambient_temperature 143(1)
_exptl_crystal_density_diffrn 1.130
_cod_original_sg_symbol_H-M 'C 2'
_cod_database_code 4100400

loop_
_symmetry_equiv_pos_as_xyz
'x, y, z'
'-x, y, -z'
'x+1/2, y+1/2, z'
'-x+1/2, y+1/2, -z'

loop_
_atom_site_label
_atom_site_type_symbol
_atom_site_fract_x
_atom_site_fract_y
_atom_site_fract_z
_atom_site_U_iso_or_equiv
_atom_site_adp_type
_atom_site_occupancy
_atom_site_symmetry_multiplicity
_atom_site_calc_flag
_atom_site_refinement_flags
_atom_site_disorder_assembly
_atom_site_disorder_group
C1 C 0.11114(17) 0.6051(7) 0.48355(18) 0.0465(8) Uani 1 1 d . . .
H1A H 0.0655 0.6210 0.4439 0.062 Uiso 1 1 calc R . .
H1B H 0.1284 0.7943 0.4990 0.062 Uiso 1 1 calc R . .
C2 C 0.16257(14) 0.4557(8) 0.44062(15) 0.0370(7) Uani 1 1 d . . .
H2A H 0.1441 0.2698 0.4228 0.049 Uiso 1 1 calc R . .
H2B H 0.2075 0.4314 0.4812 0.049 Uiso 1 1 calc R . .
C3 C 0.17531(14) 0.6158(7) 0.36376(17) 0.0339(7) Uani 1 1 d . . .
H3A H 0.1300 0.6472 0.3246 0.045 Uiso 1 1 calc R . .
H3B H 0.1953 0.7989 0.3823 0.045 Uiso 1 1 calc R . .
C4 C 0.22461(13) 0.4663(6) 0.31663(15) 0.0329(7) Uani 1 1 d . . .
H4A H 0.2700 0.4351 0.3556 0.044 Uiso 1 1 calc R . .
H4B H 0.2047 0.2832 0.2980 0.044 Uiso 1 1 calc R . .
C5 C 0.23674(13) 0.6267(6) 0.24079(16) 0.0296(7) Uani 1 1 d . . .
H5 H 0.2605 0.8092 0.2540 0.039 Uiso 1 1 calc R . .
C6 C 0.18233(14) 0.6175(7) 0.15794(17) 0.0387(7) Uani 1 1 d . . .
H6A H 0.1412 0.4972 0.1547 0.051 Uiso 1 1 calc R . .
H6B H 0.1733 0.7901 0.1250 0.051 Uiso 1 1 calc R . .
C7 C 0.25334(13) 0.4778(6) 0.16571(14) 0.0278(6) Uani 1 1 d . . .
H7 H 0.2525 0.2714 0.1689 0.037 Uiso 1 1 calc R . .
C8 C 0.30473(12) 0.5962(6) 0.11725(14) 0.0251(6) Uani 1 1 d . . .
H8 H 0.3048 0.8020 0.1232 0.033 Uiso 1 1 calc R . .
C9 C 0.38082(12) 0.4936(6) 0.14781(14) 0.0261(6) Uani 1 1 d . . .
H9 H 0.3804 0.2875 0.1427 0.035 Uiso 1 1 calc R . .
C10 C 0.42868(13) 0.6088(7) 0.09268(17) 0.0378(7) Uani 1 1 d . . .
H10A H 0.4259 0.8132 0.0921 0.050 Uiso 1 1 calc R . .
H10B H 0.4115 0.5431 0.0348 0.050 Uiso 1 1 calc R . .
C11 C 0.50662(13) 0.5199(7) 0.12349(18) 0.0436(8) Uani 1 1 d . . .
H11A H 0.5106 0.3174 0.1174 0.058 Uiso 1 1 calc R . .
H11B H 0.5352 0.6103 0.0886 0.058 Uiso 1 1 calc R . .
C12 C 0.53440(14) 0.6013(7) 0.21547(17) 0.0390(7) Uani 1 1 d . . .
H12A H 0.5355 0.8053 0.2204 0.052 Uiso 1 1 calc R . .
H12B H 0.5826 0.5321 0.2346 0.052 Uiso 1 1 calc R . .
C13 C 0.48808(13) 0.4802(7) 0.27177(17) 0.0393(8) Uani 1 1 d . . .
H13A H 0.5054 0.5463 0.3296 0.052 Uiso 1 1 calc R . .
H13B H 0.4916 0.2761 0.2721 0.052 Uiso 1 1 calc R . .
C14 C 0.41027(13) 0.5661(6) 0.24092(15) 0.0320(7) Uani 1 1 d . . .
H14A H 0.3821 0.4714 0.2754 0.043 Uiso 1 1 calc R . .
H14B H 0.4060 0.7677 0.2487 0.043 Uiso 1 1 calc R . .
O1 O 0.28128(9) 0.5304(4) 0.02844(10) 0.0323(5) Uani 1 1 d . . .
H1 H 0.2558 0.6578 0.0045 0.048 Uiso 1 1 calc R . .
Cl1 Cl 0.09989(5) 0.4235(2) 0.57661(5) 0.0605(3) Uani 1 1 d . . .

loop_
_atom_site_aniso_label
_atom_site_aniso_U_11
_atom_site_aniso_U_22
_atom_site_aniso_U_33
_atom_site_aniso_U_23
_atom_site_aniso_U_13
_atom_site_aniso_U_12
C1 0.0583(19) 0.046(2) 0.0393(18) 0.0154(18) 0.0201(15) 0.0081(18)
C2 0.0426(15) 0.0361(18) 0.0346(15) 0.0060(16) 0.0138(13) 0.0029(15)
C3 0.0389(15) 0.0292(16) 0.0358(16) 0.0045(15) 0.0128(13) 0.0043(14)
C4 0.0354(14) 0.0323(17) 0.0331(15) 0.0001(16) 0.0124(12) 0.0025(15)
C5 0.0327(15) 0.0251(15) 0.0327(15) 0.0043(14) 0.0110(12) -0.0008(13)
C6 0.0331(15) 0.0456(19) 0.0370(17) 0.0077(16) 0.0068(13) 0.0003(15)
C7 0.0360(14) 0.0197(16) 0.0290(14) -0.0014(14) 0.0103(12) -0.0007(13)
C8 0.0320(14) 0.0209(14) 0.0218(14) -0.0018(12) 0.0047(11) -0.0010(13)
C9 0.0283(13) 0.0242(15) 0.0262(14) -0.0013(13) 0.0069(11) 0.0012(12)
C10 0.0378(16) 0.0466(19) 0.0315(16) -0.0005(16) 0.0132(13) -0.0017(16)
C11 0.0329(15) 0.055(2) 0.0477(18) 0.0002(17) 0.0194(14) 0.0043(15)
C12 0.0285(14) 0.0389(18) 0.0506(19) 0.0047(16) 0.0108(13) 0.0032(14)
C13 0.0334(14) 0.046(2) 0.0367(16) -0.0008(17) 0.0035(12) 0.0067(15)
C14 0.0321(15) 0.0371(18) 0.0278(15) 0.0006(13) 0.0085(12) 0.0021(14)
O1 0.0382(11) 0.0303(12) 0.0268(10) -0.0017(9) 0.0037(8) 0.0009(9)
Cl1 0.0765(6) 0.0685(6) 0.0451(5) 0.0172(5) 0.0321(4) 0.0099(6)

loop_
_geom_bond_atom_site_label_1
_geom_bond_atom_site_label_2
_geom_bond_distance
_geom_bond_site_symmetry_2
_geom_bond_publ_flag
C1 C2 1.507(4) . ?
C1 Cl1 1.785(3) . ?
C2 C3 1.519(4) . ?
C3 C4 1.519(4) . ?
C4 C5 1.502(3) . ?
C5 C7 1.496(3) . ?
C5 C6 1.506(4) . ?
C6 C7 1.502(4) . ?
C7 C8 1.501(3) . ?
C8 O1 1.437(3) . ?
C8 C9 1.521(3) . ?
C9 C10 1.519(3) . ?
C9 C14 1.522(3) . ?
C10 C11 1.535(4) . ?
C11 C12 1.511(4) . ?
C12 C13 1.521(4) . ?
C13 C14 1.528(3) . ?

loop_
_cod_related_entry_id
_cod_related_entry_database
_cod_related_entry_code
1 ChemSpider 9718057
